data_2206732
loop_
_publ_author_name
'Sun, Ming-Mei'
'Li, Wei-Peng'
'Liu, Shi-Xiong'

_publ_section_title
;(Acetato-\k<i>O</i>)bis(morpholine-\k<i>N</i>)[salicylaldehyde
 (2-nitrophenoxyacetyl)hydrazonato-\k^3^<i>O</i>,<i>N</i>,<i>O</i>']cobalt(III)
;
_journal_coeditor_code KP6055
_journal_issue 9
_journal_name_full 'Acta Crystallographica Section E'
_journal_page_first m1818
_journal_page_last m1820
_journal_paper_doi 10.1107/S1600536805026000
_journal_volume 61
_journal_year 2005
_chemical_formula_iupac '[Co (C2 H3 O2) (C4 H9 N O)2 (C15 H11 N3 O5)]'
_chemical_formula_moiety 'C25 H32 Co N5 O9'
_chemical_formula_sum 'C25 H32 Co N5 O9'
_chemical_formula_weight 605.49
_chemical_name_systematic
;
Acetato-bis(morpholine-N)[N-salicylaldehyde-N'-
(O-nitrophenoxyacyl)hydrazonato-O,N,O']cobalt(III)
;
_space_group_IT_number 15
_symmetry_cell_setting monoclinic
_symmetry_space_group_name_Hall '-C 2yc'
_symmetry_space_group_name_H-M 'C 1 2/c 1'
_atom_sites_solution_hydrogens geom
_atom_sites_solution_primary direct
_atom_sites_solution_secondary difmap
_audit_creation_method SHELXL97
_cell_angle_alpha 90.00
_cell_angle_beta 113.349(3)
_cell_angle_gamma 90.00
_cell_formula_units_Z 8
_cell_length_a 27.561(2)
_cell_length_b 13.3497(10)
_cell_length_c 16.3934(8)
_cell_measurement_reflns_used 6294
_cell_measurement_temperature 293(2)
_cell_measurement_theta_max 27.16
_cell_measurement_theta_min 2.26
_cell_volume 5537.7(6)
_computing_cell_refinement TEXRAY
_computing_data_collection 'TEXRAY (Molecular Structure Corporation, 1999)'
_computing_data_reduction 'TEXSAN (Molecular Structure Corporation, 1999)'
_computing_molecular_graphics 'ORTEX (McArdle, 1995)'
_computing_publication_material 'SHELXL97-2 (Sheldrick,1997)'
_computing_structure_refinement 'SHELXL97 (Sheldrick, 1997)'
_computing_structure_solution 'SHELXS97 (Sheldrick, 1997)'
_diffrn_ambient_temperature 293(2)
_diffrn_measured_fraction_theta_full 0.990
_diffrn_measured_fraction_theta_max 0.990
_diffrn_measurement_device_type 'Rigaku Weissenberg IP'
_diffrn_measurement_method 'scintillation counter'
_diffrn_radiation_monochromator graphite
_diffrn_radiation_source 'fine-focus sealed tube'
_diffrn_radiation_type MoK\a
_diffrn_radiation_wavelength 0.71073
_diffrn_reflns_av_R_equivalents 0.0000
_diffrn_reflns_av_sigmaI/netI 0.0448
_diffrn_reflns_limit_h_max 35
_diffrn_reflns_limit_h_min 0
_diffrn_reflns_limit_k_max 17
_diffrn_reflns_limit_k_min 0
_diffrn_reflns_limit_l_max 19
_diffrn_reflns_limit_l_min -21
_diffrn_reflns_number 6294
_diffrn_reflns_theta_full 27.48
_diffrn_reflns_theta_max 27.48
_diffrn_reflns_theta_min 1.99
_diffrn_standards_decay_% 0
_diffrn_standards_number 0
_exptl_absorpt_coefficient_mu 0.680
_exptl_absorpt_correction_T_max 0.934
_exptl_absorpt_correction_T_min 0.752
_exptl_absorpt_correction_type psi-scan
_exptl_absorpt_process_details '(TEXRAY; Molecular Structure Corporation, 1999)'
_exptl_crystal_colour red
_exptl_crystal_density_diffrn 1.452
_exptl_crystal_density_method 'not measured'
_exptl_crystal_description block
_exptl_crystal_F_000 2528
_exptl_crystal_size_max 0.20
_exptl_crystal_size_mid 0.12
_exptl_crystal_size_min 0.10
_refine_diff_density_max 0.429
_refine_diff_density_min -0.361
_refine_ls_extinction_method none
_refine_ls_goodness_of_fit_ref 1.024
_refine_ls_hydrogen_treatment constr
_refine_ls_matrix_type full
_refine_ls_number_parameters 362
_refine_ls_number_reflns 6294
_refine_ls_number_restraints 0
_refine_ls_restrained_S_all 1.024
_refine_ls_R_factor_all 0.0589
_refine_ls_R_factor_gt 0.0385
_refine_ls_shift/su_max 0.001
_refine_ls_shift/su_mean 0.000
_refine_ls_structure_factor_coef Fsqd
_refine_ls_weighting_details 'calc w = 1/[\s^2^(Fo^2^)+(0.0502P)^2^+1.6508P] where P=(Fo^2^+2Fc^2^)/3'
_refine_ls_weighting_scheme calc
_refine_ls_wR_factor_gt 0.0950
_refine_ls_wR_factor_ref 0.1021
_reflns_number_gt 4612
_reflns_number_total 6294
_reflns_threshold_expression I>2\s(I)
_cod_data_source_file kp6055.cif
_cod_data_source_block I
_cod_depositor_comments
;
The following automatic conversions were performed:
'_symmetry_cell_setting' value 'Monoclinic' changed to 'monoclinic'
according to '/home/saulius/struct/CIF-dictionaries/cif_core.dic'
dictionary named 'cif_core.dic' version 2.4.1 from 2010-06-29.

Automatic conversion script
Id: cif_fix_enum 1527 2010-12-29 10:47:43Z saulius 

The following automatic conversions were performed:

'_symmetry_cell_setting' value 'Monoclinic' changed to 'monoclinic'
according to /home/saulius/struct/CIF-dictionaries/cif_core.dic
dictionary named 'cif_core.dic' version 2.4.1 from 2010-06-29.

Automatic conversion script
Id: cif_fix_values 1715 2011-07-08 13:25:40Z adriana 
;
_cod_original_sg_symbol_H-M 'C 2/c'
_cod_database_code 2206732
_cod_database_fobs_code 2206732

loop_
_symmetry_equiv_pos_as_xyz
'x, y, z'
'-x, y, -z+1/2'
'x+1/2, y+1/2, z'
'-x+1/2, y+1/2, -z+1/2'
'-x, -y, -z'
'x, -y, z-1/2'
'-x+1/2, -y+1/2, -z'
'x+1/2, -y+1/2, z-1/2'

loop_
_atom_site_label
_atom_site_fract_x
_atom_site_fract_y
_atom_site_fract_z
_atom_site_U_iso_or_equiv
_atom_site_adp_type
_atom_site_calc_flag
_atom_site_refinement_flags
_atom_site_occupancy
_atom_site_type_symbol
Co1 0.331662(10) 0.43444(2) 0.273738(17) 0.03024(9) Uani d . 1 Co
N1 0.34058(6) 0.32863(13) 0.20755(11) 0.0338(4) Uani d . 1 N
N2 0.29864(6) 0.31523(14) 0.12423(11) 0.0359(4) Uani d . 1 N
N3 0.10927(9) 0.48052(19) 0.11726(16) 0.0599(6) Uani d . 1 N
O6 0.21893(7) 0.21529(13) 0.35711(13) 0.0562(5) Uani d . 1 O
O7 0.44117(7) 0.64853(17) 0.17721(13) 0.0698(6) Uani d . 1 O
O1 0.39186(6) 0.40674(12) 0.37640(9) 0.0398(3) Uani d . 1 O
O2 0.27128(5) 0.46026(10) 0.16893(9) 0.0334(3) Uani d . 1 O
O3 0.17423(6) 0.41202(13) 0.04287(10) 0.0465(4) Uani d . 1 O
O4A 0.10609(14) 0.3880(3) 0.1337(2) 0.0616(8) Uiso d P 0.60 O
O4B 0.0805(3) 0.4193(6) 0.1248(5) 0.096(2) Uiso d P 0.40 O
O5A 0.1198(2) 0.5404(4) 0.1769(4) 0.0957(16) Uiso d P 0.60 O
O5B 0.1398(2) 0.5353(5) 0.1756(4) 0.0630(15) Uiso d P 0.40 O
N4 0.29069(6) 0.35080(13) 0.32479(11) 0.0333(4) Uani d . 1 N
H04 0.3038 0.3793 0.3806 0.051(7) Uiso d R 1 H
N5 0.36940(7) 0.53381(14) 0.22806(11) 0.0370(4) Uani d . 1 N
H05 0.3425 0.5788 0.2117 0.062(9) Uiso d R 1 H
O8 0.31935(6) 0.55378(11) 0.32806(9) 0.0389(3) Uani d . 1 O
O9 0.30423(8) 0.50262(13) 0.44549(11) 0.0548(4) Uani d . 1 O
C1 0.42914(8) 0.34325(19) 0.38028(14) 0.0416(5) Uani d . 1 C
C2 0.42573(8) 0.27447(19) 0.31194(15) 0.0428(5) Uani d . 1 C
C3 0.46793(10) 0.2087(2) 0.32542(18) 0.0588(7) Uani d . 1 C
H3A 0.4653 0.1628 0.2811 0.071 Uiso calc R 1 H
C4 0.51283(11) 0.2100(3) 0.4018(2) 0.0725(9) Uani d . 1 C
H4A 0.5405 0.1662 0.4092 0.087 Uiso calc R 1 H
C5 0.51631(10) 0.2772(3) 0.4674(2) 0.0708(9) Uani d . 1 C
H5A 0.5468 0.2785 0.5193 0.085 Uiso calc R 1 H
C6 0.47607(9) 0.3424(2) 0.45841(16) 0.0562(7) Uani d . 1 C
H6A 0.4797 0.3866 0.5043 0.067 Uiso calc R 1 H
C7 0.38032(8) 0.26856(18) 0.22962(14) 0.0410(5) Uani d . 1 C
H7A 0.3795 0.2184 0.1898 0.049 Uiso calc R 1 H
C8 0.26617(8) 0.39042(16) 0.11181(13) 0.0335(4) Uani d . 1 C
C9 0.22046(8) 0.39987(18) 0.02365(13) 0.0382(5) Uani d . 1 C
H9A 0.2251 0.4574 -0.0086 0.046 Uiso calc R 1 H
H9B 0.2174 0.3403 -0.0119 0.046 Uiso calc R 1 H
C10 0.13482(8) 0.47146(17) -0.01003(14) 0.0377(5) Uani d . 1 C
C11 0.10082(9) 0.5081(2) 0.02612(17) 0.0495(6) Uani d . 1 C
C12 0.05994(14) 0.5716(3) -0.0200(3) 0.0951(13) Uani d . 1 C
H12A 0.0383 0.5973 0.0064 0.114 Uiso calc R 1 H
C13 0.05160(15) 0.5963(3) -0.1059(3) 0.1113(16) Uani d . 1 C
H13A 0.0241 0.6393 -0.1380 0.134 Uiso calc R 1 H
C14 0.08361(12) 0.5578(3) -0.1445(2) 0.0785(10) Uani d . 1 C
H14A 0.0770 0.5734 -0.2032 0.094 Uiso calc R 1 H
C15 0.12529(9) 0.4965(2) -0.09721(15) 0.0483(6) Uani d . 1 C
H15A 0.1471 0.4718 -0.1236 0.058 Uiso calc R 1 H
C16 0.30061(9) 0.24172(17) 0.33648(17) 0.0449(5) Uani d . 1 C
H16A 0.3384 0.2297 0.3647 0.054 Uiso calc R 1 H
H16B 0.2874 0.2094 0.2788 0.054 Uiso calc R 1 H
C17 0.27393(10) 0.19668(19) 0.39272(18) 0.0533(6) Uani d . 1 C
H17A 0.2799 0.1249 0.3972 0.064 Uiso calc R 1 H
H17B 0.2897 0.2244 0.4522 0.064 Uiso calc R 1 H
C18 0.20909(10) 0.32023(19) 0.34740(19) 0.0526(6) Uani d . 1 C
H18A 0.2240 0.3519 0.4054 0.063 Uiso calc R 1 H
H18B 0.1713 0.3320 0.3226 0.063 Uiso calc R 1 H
C19 0.23285(8) 0.36697(19) 0.28745(15) 0.0430(5) Uani d . 1 C
H19A 0.2171 0.3372 0.2288 0.052 Uiso calc R 1 H
H19B 0.2254 0.4382 0.2818 0.052 Uiso calc R 1 H
C20 0.37820(10) 0.5128(2) 0.14597(15) 0.0526(6) Uani d . 1 C
H20A 0.3460 0.4866 0.1005 0.063 Uiso calc R 1 H
H20B 0.4056 0.4625 0.1583 0.063 Uiso calc R 1 H
C21 0.39450(11) 0.6075(3) 0.11246(18) 0.0679(9) Uani d . 1 C
H21A 0.4003 0.5925 0.0591 0.081 Uiso calc R 1 H
H21B 0.3662 0.6564 0.0972 0.081 Uiso calc R 1 H
C22 0.43406(11) 0.6698(2) 0.2566(2) 0.0605(7) Uani d . 1 C
H22A 0.4068 0.7203 0.2445 0.073 Uiso calc R 1 H
H22B 0.4666 0.6969 0.3004 0.073 Uiso calc R 1 H
C23 0.41873(9) 0.57766(19) 0.29389(15) 0.0473(6) Uani d . 1 C
H23A 0.4469 0.5286 0.3096 0.057 Uiso calc R 1 H
H23B 0.4137 0.5952 0.3474 0.057 Uiso calc R 1 H
C24 0.31576(8) 0.56713(17) 0.40205(14) 0.0374(5) Uani d . 1 C
C25 0.32597(13) 0.6726(2) 0.43526(19) 0.0638(8) Uani d . 1 C
H25A 0.3426 0.7133 0.4036 0.099(11) Uiso d R 1 H
H25B 0.2931 0.7030 0.4289 0.119 Uiso d R 1 H
H25C 0.3485 0.6719 0.4974 0.119 Uiso d R 1 H

loop_
_atom_site_aniso_label
_atom_site_aniso_U_11
_atom_site_aniso_U_22
_atom_site_aniso_U_33
_atom_site_aniso_U_12
_atom_site_aniso_U_13
_atom_site_aniso_U_23
Co1 0.03312(14) 0.03254(15) 0.02730(14) 0.00064(12) 0.01436(10) -0.00236(11)
N1 0.0327(8) 0.0384(10) 0.0317(9) 0.0014(7) 0.0142(7) -0.0036(7)
N2 0.0357(9) 0.0410(11) 0.029m6(9) 0.0009(8) 0.0113(7) -0.0050(7)
N3 0.0616(14) 0.0615(16) 0.0674(15) -0.0055(12) 0.0370(12) -0.0091(12)
O6 0.0579(10) 0.0432(10) 0.0798(13) -0.0078(8) 0.0403(9) 0.0016(9)
O7 0.0535(11) 0.0968(16) 0.0627(12) -0.0293(11) 0.0270(9) 0.0053(11)
O1 0.0388(8) 0.0462(9) 0.0322(8) 0.0037(7) 0.0117(6) -0.0029(6)
O2 0.0369(7) 0.0340(8) 0.0309(7) 0.0024(6) 0.0152(6) -0.0013(6)
O3 0.0373(8) 0.0619(11) 0.0422(9) 0.0091(7) 0.0177(6) 0.0156(8)
N4 0.0374(9) 0.0318(9) 0.0332(9) 0.0003(7) 0.0167(7) -0.0016(7)
N5 0.0356(9) 0.0433(10) 0.0344(9) -0.0056(8) 0.0163(7) -0.0023(8)
O8 0.0537(9) 0.0356(9) 0.0336(8) 0.0013(7) 0.0241(6) -0.0022(6)
O9 0.0891(13) 0.0455(10) 0.0405(9) -0.0079(9) 0.0370(9) -0.0048(7)
C1 0.0347(11) 0.0522(14) 0.0378(12) 0.0027(10) 0.0143(9) 0.0046(10)
C2 0.0377(11) 0.0515(14) 0.0416(12) 0.0103(10) 0.0183(9) 0.0047(10)
C3 0.0509(14) 0.0726(19) 0.0560(16) 0.0223(13) 0.0244(12) 0.0031(13)
C4 0.0468(14) 0.100(3) 0.0680(19) 0.0325(16) 0.0199(13) 0.0116(17)
C5 0.0413(14) 0.102(3) 0.0547(17) 0.0154(15) 0.0035(12) 0.0064(16)
C6 0.0424(13) 0.0761(19) 0.0409(13) 0.0049(13) 0.0068(10) -0.0014(12)
C7 0.0432(12) 0.0436(13) 0.0401(12) 0.0073(10) 0.0207(9) -0.0038(9)
C8 0.0359(10) 0.0371(12) 0.0304(10) -0.0022(9) 0.0163(8) -0.0013(8)
C9 0.0364(11) 0.0460(13) 0.0326(11) 0.0033(9) 0.0139(8) 0.0021(9)
C10 0.0320(10) 0.0342(11) 0.0423(12) -0.0045(9) 0.0099(9) 0.0006(9)
C11 0.0481(13) 0.0456(14) 0.0582(15) 0.0032(11) 0.0249(11) 0.0066(12)
C12 0.084(2) 0.096(3) 0.126(3) 0.049(2) 0.064(2) 0.045(2)
C13 0.089(3) 0.130(4) 0.128(3) 0.066(3) 0.056(2) 0.082(3)
C14 0.0597(17) 0.096(3) 0.073(2) 0.0140(17) 0.0187(15) 0.0432(18)
C15 0.0431(12) 0.0530(15) 0.0435(13) -0.0051(11) 0.0116(10) 0.0094(11)
C16 0.0486(13) 0.0326(12) 0.0596(15) 0.0032(10) 0.0280(11) 0.0039(10)
C17 0.0585(15) 0.0400(14) 0.0672(17) -0.0002(11) 0.0311(13) 0.0121(12)
C18 0.0523(14) 0.0488(16) 0.0707(17) 0.0001(12) 0.0394(13) 0.0034(12)
C19 0.0389(11) 0.0447(13) 0.0487(13) 0.0029(10) 0.0209(10) 0.0036(10)
C20 0.0578(14) 0.0694(18) 0.0386(13) -0.0176(13) 0.0278(11) -0.0069(12)
C21 0.0587(16) 0.099(2) 0.0493(16) -0.0220(16) 0.0253(13) 0.0113(15)
C22 0.0494(14) 0.0603(17) 0.0728(18) -0.0184(13) 0.0253(13) -0.0063(14)
C23 0.0418(12) 0.0580(16) 0.0412(13) -0.0114(11) 0.0155(9) -0.0084(11)
C24 0.0407(11) 0.0393(12) 0.0335(11) 0.0030(10) 0.0162(8) -0.0017(9)
C25 0.101(2) 0.0459(15) 0.0615(17) -0.0086(15) 0.0498(16) -0.0147(13)

loop_
_atom_type_symbol
_atom_type_description
_atom_type_scat_dispersion_real
_atom_type_scat_dispersion_imag
_atom_type_scat_source
C C 0.0033 0.0016 'International Tables Vol C Tables 4.2.6.8 and 6.1.1.4'
H H 0.0000 0.0000 'International Tables Vol C Tables 4.2.6.8 and 6.1.1.4'
N N 0.0061 0.0033 'International Tables Vol C Tables 4.2.6.8 and 6.1.1.4'
O O 0.0106 0.0060 'International Tables Vol C Tables 4.2.6.8 and 6.1.1.4'
Co Co 0.3494 0.9721 'International Tables Vol C Tables 4.2.6.8 and 6.1.1.4'

loop_
_geom_angle_atom_site_label_1
_geom_angle_atom_site_label_2
_geom_angle_atom_site_label_3
_geom_angle
_geom_angle_publ_flag
N1 Co1 O1 95.72(7) yes
N1 Co1 O2 83.13(7) yes
O1 Co1 O2 178.85(6) yes
N1 Co1 O8 172.51(7) yes
O1 Co1 O8 90.20(6) yes
O2 Co1 O8 90.94(6) yes
N1 Co1 N4 92.73(7) yes
O1 Co1 N4 87.69(7) yes
O2 Co1 N4 92.44(6) yes
O8 Co1 N4 92.09(7) yes
N1 Co1 N5 94.40(8) yes
O1 Co1 N5 93.46(7) yes
O2 Co1 N5 86.56(7) yes
O8 Co1 N5 80.64(7) yes
N4 Co1 N5 172.63(7) yes
C7 N1 N2 118.25(17) yes
C7 N1 Co1 127.19(15) yes
N2 N1 Co1 114.57(12) yes
C8 N2 N1 107.58(16) yes
O4B N3 O5A 109.2(5) no
O4B N3 O5B 127.6(5) no
O5A N3 O5B 26.7(3) no
O4B N3 O4A 36.9(4) no
O5A N3 O4A 119.0(4) no
O5B N3 O4A 119.6(4) no
O4B N3 C11 116.1(4) no
O5A N3 C11 123.4(3) no
O5B N3 C11 115.2(3) no
O4A N3 C11 117.6(3) no
C17 O6 C18 110.15(19) yes
C21 O7 C22 110.54(19) yes
C1 O1 Co1 124.62(14) yes
C8 O2 Co1 109.36(12) yes
C10 O3 C9 118.94(17) yes
O4B O4A N3 64.9(6) no
O4A O4B N3 78.2(7) no
O5B O5A N3 79.3(10) no
O5A O5B N3 73.9(10) no
C19 N4 C16 108.10(17) yes
C19 N4 Co1 116.20(13) yes
C16 N4 Co1 119.95(13) yes
C19 N4 H04 106.5 no
C16 N4 H04 107.4 no
Co1 N4 H04 97.0 no
C23 N5 C20 107.60(17) yes
C23 N5 Co1 116.86(14) yes
C20 N5 Co1 120.55(15) yes
C23 N5 H05 111.1 no
C20 N5 H05 105.4 no
Co1 N5 H05 93.7 no
C24 O8 Co1 130.95(15) yes
O1 C1 C6 117.8(2) yes
O1 C1 C2 124.88(19) yes
C6 C1 C2 117.3(2) no
C3 C2 C1 119.2(2) no
C3 C2 C7 118.3(2) no
C1 C2 C7 122.52(19) no
C4 C3 C2 121.9(3) no
C4 C3 H3A 119.0 no
C2 C3 H3A 119.0 no
C3 C4 C5 118.8(3) no
C3 C4 H4A 120.6 no
C5 C4 H4A 120.6 no
C6 C5 C4 121.9(2) no
C6 C5 H5A 119.1 no
C4 C5 H5A 119.1 no
C5 C6 C1 120.9(3) no
C5 C6 H6A 119.6 no
C1 C6 H6A 119.6 no
N1 C7 C2 123.9(2) yes
N1 C7 H7A 118.0 no
C2 C7 H7A 118.0 no
O2 C8 N2 124.89(18) yes
O2 C8 C9 116.57(18) yes
N2 C8 C9 118.50(18) yes
O3 C9 C8 106.11(16) yes
O3 C9 H9A 110.5 no
C8 C9 H9A 110.5 no
O3 C9 H9B 110.5 no
C8 C9 H9B 110.5 no
H9A C9 H9B 108.7 no
O3 C10 C11 116.3(2) yes
O3 C10 C15 125.5(2) yes
C11 C10 C15 118.2(2) no
C12 C11 C10 122.0(3) no
C12 C11 N3 118.7(3) yes
C10 C11 N3 119.2(2) yes
C11 C12 C13 118.7(3) no
C11 C12 H12A 120.7 no
C13 C12 H12A 120.7 no
C14 C13 C12 120.4(3) no
C14 C13 H13A 119.8 no
C12 C13 H13A 119.8 no
C15 C14 C13 120.6(3) no
C15 C14 H14A 119.7 no
C13 C14 H14A 119.7 no
C14 C15 C10 120.0(3) no
C14 C15 H15A 120.0 no
C10 C15 H15A 120.0 no
N4 C16 C17 111.12(19) yes
N4 C16 H16A 109.4 no
C17 C16 H16A 109.4 no
N4 C16 H16B 109.4 no
C17 C16 H16B 109.4 no
H16A C16 H16B 108.0 no
O6 C17 C16 112.3(2) yes
O6 C17 H17A 109.1 no
C16 C17 H17A 109.1 no
O6 C17 H17B 109.1 no
C16 C17 H17B 109.1 no
H17A C17 H17B 107.9 no
O6 C18 C19 111.5(2) yes
O6 C18 H18A 109.3 no
C19 C18 H18A 109.3 no
O6 C18 H18B 109.3 no
C19 C18 H18B 109.3 no
H18A C18 H18B 108.0 no
N4 C19 C18 110.08(19) yes
N4 C19 H19A 109.6 no
C18 C19 H19A 109.6 no
N4 C19 H19B 109.6 no
C18 C19 H19B 109.6 no
H19A C19 H19B 108.2 no
N5 C20 C21 110.4(2) yes
N5 C20 H20A 109.6 no
C21 C20 H20A 109.6 no
N5 C20 H20B 109.6 no
C21 C20 H20B 109.6 no
H20A C20 H20B 108.1 no
O7 C21 C20 111.3(2) yes
O7 C21 H21A 109.4 no
C20 C21 H21A 109.4 no
O7 C21 H21B 109.4 no
C20 C21 H21B 109.4 no
H21A C21 H21B 108.0 no
O7 C22 C23 111.8(2) yes
O7 C22 H22A 109.3 no
C23 C22 H22A 109.3 no
O7 C22 H22B 109.3 no
C23 C22 H22B 109.3 no
H22A C22 H22B 107.9 no
N5 C23 C22 110.6(2) yes
N5 C23 H23A 109.5 no
C22 C23 H23A 109.5 no
N5 C23 H23B 109.5 no
C22 C23 H23B 109.5 no
H23A C23 H23B 108.1 no
O9 C24 O8 126.0(2) yes
O9 C24 C25 120.0(2) yes
O8 C24 C25 113.9(2) yes
C24 C25 H25A 112.9 no
C24 C25 H25B 108.9 no
H25A C25 H25B 109.0 no
C24 C25 H25C 109.0 no
H25A C25 H25C 109.0 no
H25B C25 H25C 107.8 no

loop_
_geom_bond_atom_site_label_1
_geom_bond_atom_site_label_2
_geom_bond_distance
_geom_bond_publ_flag
Co1 N1 1.8560(17) yes
Co1 O1 1.8731(14) yes
Co1 O2 1.8905(13) yes
Co1 O8 1.9199(14) yes
Co1 N4 1.9929(17) yes
Co1 N5 2.0049(17) yes
N1 C7 1.288(3) yes
N1 N2 1.408(2) yes
N2 C8 1.306(3) yes
N3 O4B 1.179(7) no
N3 O5A 1.206(6) no
N3 O5B 1.233(6) no
N3 O4A 1.275(4) no
N3 C11 1.465(3) yes
O6 C17 1.414(3) yes
O6 C18 1.424(3) yes
O7 C21 1.414(3) yes
O7 C22 1.419(3) yes
O1 C1 1.314(3) yes
O2 C8 1.289(2) yes
O3 C10 1.347(3) yes
O3 C9 1.438(2) yes
O4A O4B 0.783(7) no
O5A O5B 0.564(7) no
N4 C19 1.479(3) yes
N4 C16 1.480(3) yes
N4 H04 0.9226 no
N5 C23 1.481(3) yes
N5 C20 1.486(3) yes
N5 H05 0.9077 no
O8 C24 1.268(2) yes
O9 C24 1.237(3) yes
C1 C6 1.414(3) no
C1 C2 1.423(3) no
C2 C3 1.404(3) no
C2 C7 1.433(3) no
C3 C4 1.368(4) no
C3 H3A 0.9300 no
C4 C5 1.374(4) no
C4 H4A 0.9300 no
C5 C6 1.371(4) no
C5 H5A 0.9300 no
C6 H6A 0.9300 no
C7 H7A 0.9300 no
C8 C9 1.499(3) no
C9 H9A 0.9700 no
C9 H9B 0.9700 no
C10 C11 1.381(3) no
C10 C15 1.388(3) no
C11 C12 1.373(4) no
C12 C13 1.374(5) no
C12 H12A 0.9300 no
C13 C14 1.373(5) no
C13 H13A 0.9300 no
C14 C15 1.372(4) no
C14 H14A 0.9300 no
C15 H15A 0.9300 no
C16 C17 1.513(3) no
C16 H16A 0.9700 no
C16 H16B 0.9700 no
C17 H17A 0.9700 no
C17 H17B 0.9700 no
C18 C19 1.515(3) no
C18 H18A 0.9700 no
C18 H18B 0.9700 no
C19 H19A 0.9700 no
C19 H19B 0.9700 no
C20 C21 1.516(4) no
C20 H20A 0.9700 no
C20 H20B 0.9700 no
C21 H21A 0.9700 no
C21 H21B 0.9700 no
C22 C23 1.507(4) no
C22 H22A 0.9700 no
C22 H22B 0.9700 no
C23 H23A 0.9700 no
C23 H23B 0.9700 no
C24 C25 1.496(3) no
C25 H25A 0.9803 no
C25 H25B 0.9602 no
C25 H25C 0.9600 no

loop_
_geom_hbond_atom_site_label_D
_geom_hbond_atom_site_label_H
_geom_hbond_atom_site_label_A
_geom_hbond_site_symmetry_A
_geom_hbond_distance_DH
_geom_hbond_distance_HA
_geom_hbond_distance_DA
_geom_hbond_angle_DHA
N4 H04 O9 . 0.92 1.96 2.753(2) 143
N5 H05 O6 4 0.91 2.44 3.324(3) 165

loop_
_geom_torsion_atom_site_label_1
_geom_torsion_atom_site_label_2
_geom_torsion_atom_site_label_3
_geom_torsion_atom_site_label_4
_geom_torsion
O1 Co1 N1 C7 -6.7(2)
O2 Co1 N1 C7 173.2(2)
O8 Co1 N1 C7 135.4(5)
N4 Co1 N1 C7 -94.66(19)
N5 Co1 N1 C7 87.21(19)
O1 Co1 N1 N2 173.68(13)
O2 Co1 N1 N2 -6.39(13)
O8 Co1 N1 N2 -44.2(6)
N4 Co1 N1 N2 85.74(14)
N5 Co1 N1 N2 -92.39(14)
C7 N1 N2 C8 -172.78(19)
Co1 N1 N2 C8 6.9(2)
N1 Co1 O1 C1 11.83(18)
O2 Co1 O1 C1 8(4)
O8 Co1 O1 C1 -163.58(17)
N4 Co1 O1 C1 104.34(18)
N5 Co1 O1 C1 -82.95(18)
N1 Co1 O2 C8 4.34(13)
O1 Co1 O2 C8 8(4)
O8 Co1 O2 C8 179.76(13)
N4 Co1 O2 C8 -88.12(13)
N5 Co1 O2 C8 99.19(14)
O5A N3 O4A O4B 83.6(7)
O5B N3 O4A O4B 114.4(8)
C11 N3 O4A O4B -97.5(7)
O5A N3 O4B O4A -113.0(6)
O5B N3 O4B O4A -90.7(8)
C11 N3 O4B O4A 101.9(6)
O4B N3 O5A O5B 138.0(10)
O4A N3 O5A O5B 98.8(10)
C11 N3 O5A O5B -80.0(10)
O4B N3 O5B O5A -52.9(12)
O4A N3 O5B O5A -96.6(10)
C11 N3 O5B O5A 114.6(9)
N1 Co1 N4 C19 -104.13(15)
O1 Co1 N4 C19 160.25(15)
O2 Co1 N4 C19 -20.90(15)
O8 Co1 N4 C19 70.13(15)
N5 Co1 N4 C19 61.1(6)
N1 Co1 N4 C16 28.95(17)
O1 Co1 N4 C16 -66.67(16)
O2 Co1 N4 C16 112.18(16)
O8 Co1 N4 C16 -156.79(16)
N5 Co1 N4 C16 -165.8(5)
N1 Co1 N5 C23 -116.45(16)
O1 Co1 N5 C23 -20.43(16)
O2 Co1 N5 C23 160.72(16)
O8 Co1 N5 C23 69.20(16)
N4 Co1 N5 C23 78.3(6)
N1 Co1 N5 C20 17.38(18)
O1 Co1 N5 C20 113.40(17)
O2 Co1 N5 C20 -65.45(17)
O8 Co1 N5 C20 -156.97(18)
N4 Co1 N5 C20 -147.8(5)
N1 Co1 O8 C24 164.9(5)
O1 Co1 O8 C24 -52.78(19)
O2 Co1 O8 C24 127.39(18)
N4 Co1 O8 C24 34.91(19)
N5 Co1 O8 C24 -146.26(19)
Co1 O1 C1 C6 169.96(17)
Co1 O1 C1 C2 -10.6(3)
O1 C1 C2 C3 -178.3(2)
C6 C1 C2 C3 1.1(4)
O1 C1 C2 C7 0.8(4)
C6 C1 C2 C7 -179.7(2)
C1 C2 C3 C4 -1.3(4)
C7 C2 C3 C4 179.5(3)
C2 C3 C4 C5 0.7(5)
C3 C4 C5 C6 0.2(5)
C4 C5 C6 C1 -0.4(5)
O1 C1 C6 C5 179.2(3)
C2 C1 C6 C5 -0.3(4)
N2 N1 C7 C2 179.4(2)
Co1 N1 C7 C2 -0.2(3)
C3 C2 C7 N1 -175.8(2)
C1 C2 C7 N1 5.0(4)
Co1 O2 C8 N2 -1.6(2)
Co1 O2 C8 C9 -179.08(14)
N1 N2 C8 O2 -3.4(3)
N1 N2 C8 C9 174.08(17)
C10 O3 C9 C8 145.25(19)
O2 C8 C9 O3 -53.3(2)
N2 C8 C9 O3 129.1(2)
C9 O3 C10 C11 -158.5(2)
C9 O3 C10 C15 22.9(3)
O3 C10 C11 C12 178.2(3)
C15 C10 C11 C12 -3.1(4)
O3 C10 C11 N3 -0.2(3)
C15 C10 C11 N3 178.4(2)
O4B N3 C11 C12 77.9(6)
O5A N3 C11 C12 -61.8(5)
O5B N3 C11 C12 -91.1(5)
O4A N3 C11 C12 119.5(4)
O4B N3 C11 C10 -103.6(5)
O5A N3 C11 C10 116.7(4)
O5B N3 C11 C10 87.4(4)
O4A N3 C11 C10 -62.1(4)
C10 C11 C12 C13 2.4(6)
N3 C11 C12 C13 -179.1(4)
C11 C12 C13 C14 0.1(7)
C12 C13 C14 C15 -1.9(7)
C13 C14 C15 C10 1.2(5)
O3 C10 C15 C14 179.8(3)
C11 C10 C15 C14 1.3(4)
C19 N4 C16 C17 -55.2(2)
Co1 N4 C16 C17 168.39(15)
C18 O6 C17 C16 -57.0(3)
N4 C16 C17 O6 56.6(3)
C17 O6 C18 C19 58.7(3)
C16 N4 C19 C18 56.6(2)
Co1 N4 C19 C18 -165.10(16)
O6 C18 C19 N4 -59.7(3)
C23 N5 C20 C21 -56.8(3)
Co1 N5 C20 C21 165.69(17)
C22 O7 C21 C20 -58.1(3)
N5 C20 C21 O7 58.7(3)
C21 O7 C22 C23 58.1(3)
C20 N5 C23 C22 56.5(3)
Co1 N5 C23 C22 -164.14(17)
O7 C22 C23 N5 -58.3(3)
Co1 O8 C24 O9 -22.7(3)
Co1 O8 C24 C25 158.41(18)
